data_2313022
loop_
_publ_author_name
'He, Juan'
'Chen, Xuan-Yi'
'Wei, Jia'
'Han, Jie'
'Chen, Xu-Dong'
'Xu, Gan'

_publ_section_title
;
 Synthesis and crystal structure of the cubane-like cluster
 [(Tp*)MoFe<sub>3</sub>S<sub>3</sub>(&#x3bc;<sub>3</sub>-Cl)(PMe<sub>3</sub>)<sub>3</sub>](BPh<sub>4</sub>).
;
_journal_coeditor_code OI2038
_journal_issue 'Pt 7'
_journal_name_full 'Acta crystallographica. Section E, Crystallographic communications'
_journal_page_first 786
_journal_page_last 789
_journal_paper_doi 10.1107/S2056989026005475
_journal_volume 82
_journal_year 2026
_chemical_formula_iupac '[Fe3 Mo Cl S3 (C15 H22 B N6) (C3 H9 P)3] (C24 H20 B)'
_chemical_formula_moiety 'C24 H49 B Cl Fe3 Mo N6 P3 S3 +, C24 H20 B -, [+ solvents]'
_chemical_formula_sum 'C48 H69 B2 Cl Fe3 Mo N6 P3 S3'
_chemical_formula_weight 1239.74
_chemical_name_systematic
;\m~3~-Chlorido-tri-\m~3~-sulfido-tris(trimethylphosphine)[tris(3,5-dimethylpyrazol-1-yl)hydroborato]triiron(II)molybdenum(III)
tetraphenylborate
;
_space_group_crystal_system triclinic
_space_group_IT_number 2
_space_group_name_Hall '-P 1'
_space_group_name_H-M_alt 'P -1'
_atom_sites_solution_hydrogens mixed
_audit_creation_method
;
Olex2 1.5
(compiled 2026.05.15 svn.rea2f22b2 for OlexSys, GUI svn.r7569)
;
_cell_angle_alpha 76.650(2)
_cell_angle_beta 86.558(2)
_cell_angle_gamma 89.408(2)
_cell_formula_units_Z 2
_cell_length_a 13.5563(6)
_cell_length_b 14.6993(6)
_cell_length_c 16.4158(7)
_cell_measurement_reflns_used 9880
_cell_measurement_temperature 193.00
_cell_measurement_theta_max 53.03
_cell_measurement_theta_min 3.83
_cell_volume 3177.0(2)
_computing_cell_refinement
;
SAINT v8.37A (Bruker, 2015)
;
_computing_data_collection
;
APEX2 (Bruker, 2015)
;
_computing_data_reduction
;
SAINT v8.37A (Bruker, 2015)
;
_computing_molecular_graphics
;
Olex2 1.5 (Dolomanov <i>et al.</i>,  2009)
;
_computing_publication_material
;
Olex2 1.5 (Dolomanov <i>et al.</i>,  2009)
;
_computing_structure_refinement
;
SHELXL2019/3 (Sheldrick, 2015)
;
_computing_structure_solution
;
<i>olex2.solve</i> 1.5 (Bourhis <i>et al.</i>,  2015)
;
_diffrn_ambient_temperature 193.00
_diffrn_measured_fraction_theta_full 0.960
_diffrn_measured_fraction_theta_max 0.960
_diffrn_measurement_device_type 'Bruker APEXII CCD'
_diffrn_measurement_method '\f and \w scans'
_diffrn_radiation_type GaK\a
_diffrn_radiation_wavelength 1.34138
_diffrn_reflns_av_R_equivalents 0.0586
_diffrn_reflns_av_unetI/netI 0.0736
_diffrn_reflns_limit_h_max 15
_diffrn_reflns_limit_h_min -16
_diffrn_reflns_limit_k_max 17
_diffrn_reflns_limit_k_min -17
_diffrn_reflns_limit_l_max 19
_diffrn_reflns_limit_l_min -19
_diffrn_reflns_number 24282
_diffrn_reflns_theta_full 53.124
_diffrn_reflns_theta_max 53.124
_diffrn_reflns_theta_min 3.835
_exptl_absorpt_coefficient_mu 6.165
_exptl_absorpt_correction_T_max 0.7504
_exptl_absorpt_correction_T_min 0.3580
_exptl_absorpt_correction_type multi-scan
_exptl_absorpt_process_details
;
(SADABS; Krause et al., 2015)
;
_exptl_crystal_colour 'dark black'
_exptl_crystal_density_diffrn 1.296
_exptl_crystal_description block
_exptl_crystal_F_000 1278
_exptl_crystal_size_max 0.04
_exptl_crystal_size_mid 0.03
_exptl_crystal_size_min 0.02
_refine_diff_density_max 1.375
_refine_diff_density_min -1.437
_refine_ls_extinction_method none
_refine_ls_goodness_of_fit_ref 1.087
_refine_ls_hydrogen_treatment mixed
_refine_ls_matrix_type full
_refine_ls_number_parameters 622
_refine_ls_number_reflns 10840
_refine_ls_number_restraints 1
_refine_ls_restrained_S_all 1.087
_refine_ls_R_factor_all 0.0557
_refine_ls_R_factor_gt 0.0469
_refine_ls_shift/su_max 0.001
_refine_ls_shift/su_mean 0.000
_refine_ls_structure_factor_coef Fsqd
_refine_ls_weighting_details 'w=1/[\s^2^(Fo^2^)+(0.0629P)^2^+0.4220P] where P=(Fo^2^+2Fc^2^)/3'
_refine_ls_weighting_scheme calc
_refine_ls_wR_factor_gt 0.1230
_refine_ls_wR_factor_ref 0.1297
_reflns_number_gt 9181
_reflns_number_total 10840
_reflns_threshold_expression 'I > 2\s(I)'
_cod_data_source_file oi2038.cif
_cod_data_source_block I
_cod_database_code 2313022
_shelx_space_group_comment
;
The symmetry employed for this shelxl refinement is uniquely defined
by the following loop, which should always be used as a source of
symmetry information in preference to the above space-group names.
They are only intended as comments.
;
_shelx_estimated_absorpt_t_min 0.791
_shelx_estimated_absorpt_t_max 0.887

loop_
_space_group_symop_operation_xyz
'x, y, z'
'-x, -y, -z'

loop_
_atom_site_type_symbol
_atom_site_label
_atom_site_fract_x
_atom_site_fract_y
_atom_site_fract_z
_atom_site_U_iso_or_equiv
_atom_site_adp_type
_atom_site_calc_flag
_atom_site_occupancy
_atom_site_disorder_assembly
_atom_site_disorder_group
Mo Mo1 0.75812(2) 0.33475(2) 0.48764(2) 0.01710(10) Uani d 1 . .
Fe Fe1 0.70662(4) 0.46086(4) 0.57946(3) 0.02321(15) Uani d 1 . .
Fe Fe2 0.85269(4) 0.34927(4) 0.62444(3) 0.02376(15) Uani d 1 . .
Fe Fe3 0.67512(4) 0.28355(4) 0.64487(3) 0.02361(15) Uani d 1 . .
S S1 0.85371(7) 0.46348(6) 0.50678(6) 0.0225(2) Uani d 1 . .
S S2 0.80741(7) 0.21129(6) 0.60013(6) 0.0240(2) Uani d 1 . .
S S3 0.59614(6) 0.37183(6) 0.53748(6) 0.0242(2) Uani d 1 . .
Cl Cl1 0.72983(8) 0.39173(7) 0.72898(6) 0.0340(2) Uani d 1 . .
P P3 0.59876(8) 0.18825(7) 0.77049(6) 0.0289(2) Uani d 1 . .
P P2 0.98350(8) 0.36536(8) 0.71259(6) 0.0331(3) Uani d 1 . .
P P1 0.65672(8) 0.60423(7) 0.61598(7) 0.0299(2) Uani d 1 . .
N N1 0.7243(2) 0.4251(2) 0.36033(18) 0.0217(7) Uani d 1 . .
N N3 0.8900(2) 0.2929(2) 0.41267(18) 0.0229(7) Uani d 1 . .
N N2 0.7485(2) 0.3916(2) 0.28978(18) 0.0239(7) Uani d 1 . .
N N5 0.6810(2) 0.2256(2) 0.43663(19) 0.0234(7) Uani d 1 . .
N N4 0.8745(2) 0.2695(2) 0.33785(18) 0.0248(7) Uani d 1 . .
N N6 0.6954(2) 0.2275(2) 0.35250(18) 0.0251(7) Uani d 1 . .
C C18 0.7328(3) 0.4581(3) 0.2196(2) 0.0275(9) Uani d 1 . .
C C16 0.6929(3) 0.5134(2) 0.3318(2) 0.0228(8) Uani d 1 . .
C C17 0.6971(3) 0.5355(3) 0.2452(2) 0.0283(9) Uani d 1 . .
H H17 0.678776 0.593265 0.210030 0.034 Uiso calc 1 . .
C C15 0.6562(3) 0.5760(3) 0.3865(2) 0.0299(9) Uani d 1 . .
H H15A 0.596567 0.548815 0.419544 0.045 Uiso calc 1 . .
H H15B 0.640499 0.637455 0.351619 0.045 Uiso calc 1 . .
H H15C 0.707287 0.583048 0.424417 0.045 Uiso calc 1 . .
B B1 0.7747(3) 0.2893(3) 0.2976(3) 0.0255(10) Uani d 1 . .
H H1 0.785(3) 0.273(2) 0.2336(14) 0.031 Uiso d 1 . .
C C10 0.5741(3) 0.1323(3) 0.5572(2) 0.0358(10) Uani d 1 . .
H H10A 0.629522 0.110497 0.592237 0.054 Uiso calc 1 . .
H H10B 0.525283 0.081972 0.564336 0.054 Uiso calc 1 . .
H H10C 0.543272 0.186343 0.573880 0.054 Uiso calc 1 . .
C C36 0.2274(3) 0.3095(3) 0.0543(2) 0.0308(9) Uani d 1 . .
C C26 0.2971(3) 0.1698(3) -0.0194(2) 0.0264(9) Uani d 1 . .
C C35 0.2453(3) 0.3845(3) 0.0898(3) 0.0382(10) Uani d 1 . .
H H35 0.309644 0.392179 0.107096 0.046 Uiso calc 1 . .
C C21 0.9848(3) 0.2710(2) 0.4281(2) 0.0261(9) Uani d 1 . .
C C37 0.4233(3) 0.2742(3) 0.0303(2) 0.0286(9) Uani d 1 . .
C C29 0.2878(3) 0.0676(3) -0.1455(3) 0.0449(12) Uani d 1 . .
H H29 0.283764 0.033111 -0.187455 0.054 Uiso calc 1 . .
C C20 1.0343(3) 0.2897(3) 0.5013(3) 0.0340(10) Uani d 1 . .
H H20A 1.037888 0.357338 0.496372 0.051 Uiso calc 1 . .
H H20B 1.101196 0.263756 0.502483 0.051 Uiso calc 1 . .
H H20C 0.996233 0.260359 0.553230 0.051 Uiso calc 1 . .
C C30 0.2518(4) 0.1568(4) -0.1580(3) 0.0484(12) Uani d 1 . .
H H30 0.223187 0.184617 -0.209290 0.058 Uiso calc 1 . .
C C25 0.2567(3) 0.2064(3) -0.0965(3) 0.0344(10) Uani d 1 . .
H H25 0.231511 0.268306 -0.106995 0.041 Uiso calc 1 . .
C C44 0.3496(3) 0.1731(3) 0.2144(3) 0.0395(11) Uani d 1 . .
H H44 0.401354 0.218100 0.204568 0.047 Uiso calc 1 . .
C C13 0.6349(3) 0.1650(3) 0.3321(3) 0.0326(10) Uani d 1 . .
C C12 0.5801(3) 0.1221(3) 0.4033(3) 0.0364(10) Uani d 1 . .
H H12 0.530607 0.075581 0.407893 0.044 Uiso calc 1 . .
C C19 0.7555(4) 0.4439(3) 0.1334(2) 0.0449(12) Uani d 1 . .
H H19A 0.819033 0.411798 0.131531 0.067 Uiso calc 1 . .
H H19B 0.759148 0.504729 0.093319 0.067 Uiso calc 1 . .
H H19C 0.703346 0.405916 0.118810 0.067 Uiso calc 1 . .
C C43 0.2978(3) 0.1603(3) 0.1466(2) 0.0304(9) Uani d 1 . .
C C11 0.6112(3) 0.1601(2) 0.4670(2) 0.0272(9) Uani d 1 . .
C C34 0.1720(4) 0.4492(3) 0.1010(3) 0.0469(13) Uani d 1 . .
H H34 0.187326 0.499386 0.125644 0.056 Uiso calc 1 . .
C C7 0.5014(3) 0.2508(3) 0.8140(3) 0.0445(12) Uani d 1 . .
H H7A 0.527977 0.309105 0.823272 0.067 Uiso calc 1 . .
H H7B 0.474850 0.212050 0.867485 0.067 Uiso calc 1 . .
H H7C 0.448567 0.265218 0.774842 0.067 Uiso calc 1 . .
C C42 0.5089(3) 0.2205(3) 0.0510(3) 0.0379(10) Uani d 1 . .
H H42 0.500927 0.157968 0.082684 0.045 Uiso calc 1 . .
C C48 0.2236(3) 0.0928(3) 0.1663(3) 0.0397(11) Uani d 1 . .
H H48 0.186585 0.081303 0.122284 0.048 Uiso calc 1 . .
C C22 1.0275(3) 0.2339(3) 0.3651(3) 0.0319(10) Uani d 1 . .
H H22 1.093600 0.212318 0.361646 0.038 Uiso calc 1 . .
C C38 0.4423(3) 0.3640(3) -0.0191(3) 0.0395(11) Uani d 1 . .
H H38 0.387910 0.403095 -0.037527 0.047 Uiso calc 1 . .
C C23 0.9575(3) 0.2334(3) 0.3080(2) 0.0313(9) Uani d 1 . .
C C5 1.1063(3) 0.3283(3) 0.6841(3) 0.0458(12) Uani d 1 . .
H H5A 1.105196 0.261394 0.685091 0.069 Uiso calc 1 . .
H H5B 1.152672 0.339834 0.724150 0.069 Uiso calc 1 . .
H H5C 1.127315 0.363659 0.627569 0.069 Uiso calc 1 . .
C C46 0.2527(4) 0.0555(3) 0.3127(3) 0.0521(14) Uani d 1 . .
H H46 0.237499 0.020448 0.368276 0.063 Uiso calc 1 . .
C C45 0.3272(4) 0.1214(3) 0.2964(3) 0.0470(13) Uani d 1 . .
H H45 0.363596 0.131936 0.341103 0.056 Uiso calc 1 . .
C C31 0.1309(3) 0.3022(3) 0.0314(3) 0.0410(11) Uani d 1 . .
H H31 0.114542 0.251462 0.007861 0.049 Uiso calc 1 . .
C C9 0.5436(4) 0.0762(3) 0.7708(3) 0.0439(12) Uani d 1 . .
H H9A 0.490519 0.085518 0.731713 0.066 Uiso calc 1 . .
H H9B 0.516325 0.047345 0.827433 0.066 Uiso calc 1 . .
H H9C 0.594054 0.035191 0.753419 0.066 Uiso calc 1 . .
C C27 0.3345(3) 0.0789(3) -0.0103(3) 0.0358(10) Uani d 1 . .
H H27 0.364280 0.050486 0.040173 0.043 Uiso calc 1 . .
C C28 0.3297(3) 0.0289(3) -0.0719(3) 0.0431(11) Uani d 1 . .
H H28 0.355738 -0.032690 -0.062925 0.052 Uiso calc 1 . .
C C41 0.6030(3) 0.2538(4) 0.0276(3) 0.0460(12) Uani d 1 . .
H H41 0.657959 0.214632 0.043900 0.055 Uiso calc 1 . .
C C2 0.7470(3) 0.6363(3) 0.6812(3) 0.0404(11) Uani d 1 . .
H H2A 0.747406 0.589168 0.734218 0.061 Uiso calc 1 . .
H H2B 0.730009 0.697328 0.692509 0.061 Uiso calc 1 . .
H H2C 0.812662 0.639798 0.652091 0.061 Uiso calc 1 . .
C C40 0.6184(4) 0.3438(4) -0.0192(3) 0.0505(13) Uani d 1 . .
H H40 0.683488 0.367230 -0.035074 0.061 Uiso calc 1 . .
C C47 0.2012(4) 0.0412(3) 0.2477(3) 0.0479(13) Uani d 1 . .
H H47 0.149695 -0.004100 0.258101 0.058 Uiso calc 1 . .
C C1 0.6454(4) 0.7099(3) 0.5335(3) 0.0451(12) Uani d 1 . .
H H1A 0.708555 0.723254 0.500797 0.068 Uiso calc 1 . .
H H1B 0.627495 0.762500 0.558775 0.068 Uiso calc 1 . .
H H1C 0.593949 0.700804 0.496639 0.068 Uiso calc 1 . .
B B2 0.3121(4) 0.2287(3) 0.0521(3) 0.0296(10) Uani d 1 . .
C C6 0.9605(4) 0.3060(4) 0.8217(3) 0.0679(17) Uani d 1 . .
H H6A 0.901849 0.332658 0.845089 0.102 Uiso calc 1 . .
H H6B 1.017736 0.313841 0.853137 0.102 Uiso calc 1 . .
H H6C 0.949421 0.239225 0.825764 0.102 Uiso calc 1 . .
C C33 0.0779(4) 0.4403(3) 0.0763(3) 0.0496(13) Uani d 1 . .
H H33 0.028158 0.484428 0.082971 0.060 Uiso calc 1 . .
C C8 0.6869(4) 0.1586(3) 0.8510(3) 0.0476(12) Uani d 1 . .
H H8A 0.740033 0.120869 0.832726 0.071 Uiso calc 1 . .
H H8B 0.653491 0.122857 0.903020 0.071 Uiso calc 1 . .
H H8C 0.714761 0.216058 0.860983 0.071 Uiso calc 1 . .
C C32 0.0576(3) 0.3661(3) 0.0417(3) 0.0457(12) Uani d 1 . .
H H32 -0.007043 0.358644 0.024659 0.055 Uiso calc 1 . .
C C4 1.0033(3) 0.4859(3) 0.7165(3) 0.0445(11) Uani d 1 . .
H H4A 1.024670 0.522292 0.660416 0.067 Uiso calc 1 . .
H H4B 1.054433 0.488800 0.755560 0.067 Uiso calc 1 . .
H H4C 0.941595 0.511830 0.735514 0.067 Uiso calc 1 . .
C C39 0.5378(4) 0.3988(3) -0.0424(3) 0.0512(13) Uani d 1 . .
H H39 0.547030 0.460942 -0.074687 0.061 Uiso calc 1 . .
C C14 0.6316(4) 0.1516(3) 0.2442(3) 0.0525(13) Uani d 1 . .
H H14A 0.613536 0.210649 0.206652 0.079 Uiso calc 1 . .
H H14B 0.582378 0.103597 0.243080 0.079 Uiso calc 1 . .
H H14C 0.696712 0.131774 0.225639 0.079 Uiso calc 1 . .
C C24 0.9652(4) 0.2031(3) 0.2277(3) 0.0502(13) Uani d 1 . .
H H24A 0.918605 0.151721 0.230683 0.075 Uiso calc 1 . .
H H24B 1.032621 0.181815 0.217759 0.075 Uiso calc 1 . .
H H24C 0.949363 0.255701 0.181759 0.075 Uiso calc 1 . .
C C3 0.5411(3) 0.6000(4) 0.6782(4) 0.0587(14) Uani d 1 . .
H H3A 0.486636 0.587980 0.645376 0.088 Uiso calc 1 . .
H H3B 0.530334 0.660000 0.693784 0.088 Uiso calc 1 . .
H H3C 0.543668 0.549894 0.729044 0.088 Uiso calc 1 . .

loop_
_atom_site_aniso_label
_atom_site_aniso_U_11
_atom_site_aniso_U_22
_atom_site_aniso_U_33
_atom_site_aniso_U_12
_atom_site_aniso_U_13
_atom_site_aniso_U_23
Mo1 0.01712(17) 0.01653(16) 0.01822(16) -0.00150(11) -0.00160(12) -0.00500(12)
Fe1 0.0257(3) 0.0211(3) 0.0245(3) -0.0017(2) -0.0001(2) -0.0091(2)
Fe2 0.0246(3) 0.0251(3) 0.0218(3) -0.0043(2) -0.0056(2) -0.0045(2)
Fe3 0.0266(3) 0.0233(3) 0.0205(3) -0.0052(2) 0.0031(2) -0.0052(2)
S1 0.0228(5) 0.0204(5) 0.0245(5) -0.0048(4) -0.0021(4) -0.0051(4)
S2 0.0271(5) 0.0192(5) 0.0248(5) 0.0007(4) -0.0014(4) -0.0036(4)
S3 0.0176(5) 0.0277(5) 0.0288(5) -0.0008(4) 0.0007(4) -0.0102(4)
Cl1 0.0461(6) 0.0325(5) 0.0252(5) -0.0081(4) 0.0012(4) -0.0108(4)
P3 0.0349(6) 0.0248(5) 0.0255(5) -0.0012(4) 0.0071(4) -0.0053(4)
P2 0.0316(6) 0.0377(6) 0.0283(5) -0.0076(5) -0.0103(5) -0.0018(5)
P1 0.0261(5) 0.0279(5) 0.0406(6) -0.0019(4) -0.0015(5) -0.0180(5)
N1 0.0225(16) 0.0199(16) 0.0223(16) 0.0014(13) -0.0027(13) -0.0038(13)
N3 0.0248(17) 0.0228(16) 0.0216(16) -0.0007(13) -0.0001(13) -0.0066(13)
N2 0.0314(18) 0.0234(16) 0.0186(15) 0.0014(14) -0.0051(13) -0.0075(13)
N5 0.0232(17) 0.0234(16) 0.0251(16) -0.0028(13) -0.0032(13) -0.0080(13)
N4 0.0302(18) 0.0246(16) 0.0213(16) 0.0038(14) 0.0013(14) -0.0098(13)
N6 0.0340(19) 0.0219(16) 0.0229(16) -0.0034(14) -0.0069(14) -0.0108(13)
C18 0.031(2) 0.031(2) 0.0207(19) -0.0027(17) -0.0070(17) -0.0044(16)
C16 0.0185(19) 0.024(2) 0.0261(19) -0.0011(15) -0.0023(16) -0.0067(16)
C17 0.035(2) 0.023(2) 0.026(2) 0.0037(17) -0.0069(17) -0.0009(16)
C15 0.032(2) 0.026(2) 0.032(2) 0.0099(17) -0.0014(18) -0.0071(17)
B1 0.034(3) 0.026(2) 0.020(2) 0.0041(19) -0.0037(19) -0.0104(18)
C10 0.040(2) 0.030(2) 0.035(2) -0.0104(19) -0.0020(19) -0.0011(18)
C36 0.041(3) 0.026(2) 0.0211(19) 0.0058(18) 0.0031(18) 0.0010(16)
C26 0.027(2) 0.025(2) 0.025(2) -0.0023(16) 0.0015(16) -0.0020(16)
C35 0.048(3) 0.036(2) 0.029(2) 0.014(2) -0.001(2) -0.0054(19)
C21 0.019(2) 0.0223(19) 0.034(2) 0.0028(16) -0.0016(17) -0.0016(17)
C37 0.034(2) 0.028(2) 0.027(2) 0.0003(18) 0.0001(17) -0.0113(17)
C29 0.046(3) 0.047(3) 0.048(3) -0.002(2) -0.003(2) -0.024(2)
C20 0.021(2) 0.037(2) 0.044(3) 0.0021(18) -0.0001(18) -0.011(2)
C30 0.052(3) 0.059(3) 0.039(3) 0.000(2) -0.007(2) -0.019(2)
C25 0.035(2) 0.034(2) 0.033(2) 0.0030(19) 0.0024(19) -0.0063(19)
C44 0.054(3) 0.032(2) 0.035(2) 0.018(2) -0.004(2) -0.0119(19)
C13 0.043(3) 0.024(2) 0.036(2) -0.0004(18) -0.016(2) -0.0138(18)
C12 0.042(3) 0.029(2) 0.041(2) -0.0143(19) -0.009(2) -0.0107(19)
C19 0.074(3) 0.040(3) 0.021(2) 0.007(2) -0.009(2) -0.0062(19)
C43 0.035(2) 0.029(2) 0.024(2) 0.0120(18) 0.0016(18) -0.0011(17)
C11 0.029(2) 0.0196(19) 0.033(2) -0.0021(16) -0.0056(17) -0.0060(16)
C34 0.073(4) 0.038(3) 0.029(2) 0.021(2) 0.001(2) -0.007(2)
C7 0.049(3) 0.042(3) 0.043(3) 0.001(2) 0.019(2) -0.017(2)
C42 0.040(3) 0.039(2) 0.036(2) -0.001(2) -0.002(2) -0.011(2)
C48 0.036(3) 0.042(3) 0.036(2) 0.005(2) 0.003(2) 0.001(2)
C22 0.024(2) 0.027(2) 0.046(3) 0.0039(17) 0.0095(19) -0.0140(18)
C38 0.050(3) 0.031(2) 0.038(2) -0.004(2) 0.008(2) -0.0124(19)
C23 0.036(2) 0.028(2) 0.030(2) 0.0027(18) 0.0070(19) -0.0107(17)
C5 0.036(3) 0.046(3) 0.059(3) 0.004(2) -0.022(2) -0.014(2)
C46 0.070(4) 0.043(3) 0.036(3) 0.027(3) 0.018(3) 0.001(2)
C45 0.075(4) 0.042(3) 0.025(2) 0.026(3) -0.007(2) -0.010(2)
C31 0.043(3) 0.041(3) 0.035(2) 0.006(2) 0.006(2) -0.005(2)
C9 0.060(3) 0.027(2) 0.043(3) -0.009(2) 0.019(2) -0.0101(19)
C27 0.042(3) 0.030(2) 0.035(2) 0.0039(19) -0.0011(19) -0.0055(18)
C28 0.049(3) 0.029(2) 0.054(3) 0.000(2) 0.005(2) -0.016(2)
C41 0.040(3) 0.066(3) 0.038(3) -0.002(2) -0.001(2) -0.024(2)
C2 0.043(3) 0.037(2) 0.049(3) 0.002(2) -0.014(2) -0.024(2)
C40 0.045(3) 0.070(4) 0.044(3) -0.019(3) 0.006(2) -0.031(3)
C47 0.047(3) 0.043(3) 0.044(3) 0.005(2) 0.015(2) 0.004(2)
C1 0.053(3) 0.033(2) 0.054(3) 0.002(2) -0.016(2) -0.014(2)
B2 0.035(3) 0.027(2) 0.025(2) 0.005(2) -0.001(2) -0.0020(19)
C6 0.071(4) 0.090(4) 0.032(3) -0.024(3) -0.021(3) 0.012(3)
C33 0.061(3) 0.048(3) 0.035(3) 0.033(3) 0.006(2) -0.004(2)
C8 0.063(3) 0.040(3) 0.036(3) 0.005(2) -0.007(2) 0.000(2)
C32 0.040(3) 0.048(3) 0.043(3) 0.021(2) 0.003(2) -0.001(2)
C4 0.045(3) 0.048(3) 0.046(3) -0.009(2) -0.004(2) -0.022(2)
C39 0.071(4) 0.040(3) 0.044(3) -0.019(3) 0.019(3) -0.018(2)
C14 0.073(4) 0.051(3) 0.042(3) -0.013(3) -0.019(3) -0.024(2)
C24 0.059(3) 0.050(3) 0.043(3) 0.013(2) 0.014(2) -0.020(2)
C3 0.037(3) 0.071(4) 0.076(4) -0.002(3) 0.008(3) -0.037(3)

loop_
_atom_type_symbol
_atom_type_description
_atom_type_scat_dispersion_real
_atom_type_scat_dispersion_imag
_atom_type_scat_source
C C 0.0148 0.0070 'International Tables Vol C Tables 4.2.6.8 and 6.1.1.4'
H H 0.0000 0.0000 'International Tables Vol C Tables 4.2.6.8 and 6.1.1.4'
B B 0.0073 0.0030 'International Tables Vol C Tables 4.2.6.8 and 6.1.1.4'
Cl Cl 0.3294 0.5404 'International Tables Vol C Tables 4.2.6.8 and 6.1.1.4'
Fe Fe -0.2784 2.5795 'International Tables Vol C Tables 4.2.6.8 and 6.1.1.4'
Mo Mo -0.2157 2.1595 'International Tables Vol C Tables 4.2.6.8 and 6.1.1.4'
N N 0.0253 0.0136 'International Tables Vol C Tables 4.2.6.8 and 6.1.1.4'
P P 0.2596 0.3354 'International Tables Vol C Tables 4.2.6.8 and 6.1.1.4'
S S 0.2924 0.4247 'International Tables Vol C Tables 4.2.6.8 and 6.1.1.4'

loop_
_geom_angle_atom_site_label_1
_geom_angle_atom_site_label_2
_geom_angle_atom_site_label_3
_geom_angle_site_symmetry_1
_geom_angle_site_symmetry_3
_geom_angle
_geom_angle_publ_flag
Fe2 Mo1 Fe1 . . 57.188(18) ?
Fe3 Mo1 Fe1 . . 57.729(17) ?
Fe3 Mo1 Fe2 . . 57.032(17) ?
S1 Mo1 Fe1 . . 52.07(3) ?
S1 Mo1 Fe2 . . 51.88(2) ?
S1 Mo1 Fe3 . . 97.57(3) ?
S1 Mo1 S3 . . 101.79(3) ?
S2 Mo1 Fe1 . . 97.80(3) ?
S2 Mo1 Fe2 . . 52.06(3) ?
S2 Mo1 Fe3 . . 51.98(3) ?
S2 Mo1 S1 . . 101.76(3) ?
S2 Mo1 S3 . . 102.29(3) ?
S3 Mo1 Fe1 . . 51.57(3) ?
S3 Mo1 Fe2 . . 96.81(3) ?
S3 Mo1 Fe3 . . 52.12(3) ?
N1 Mo1 Fe1 . . 97.21(8) ?
N1 Mo1 Fe2 . . 138.74(8) ?
N1 Mo1 Fe3 . . 139.62(8) ?
N1 Mo1 S1 . . 87.00(8) ?
N1 Mo1 S2 . . 164.98(8) ?
N1 Mo1 S3 . . 87.60(8) ?
N3 Mo1 Fe1 . . 140.34(8) ?
N3 Mo1 Fe2 . . 97.88(8) ?
N3 Mo1 Fe3 . . 137.69(7) ?
N3 Mo1 S1 . . 88.43(8) ?
N3 Mo1 S2 . . 85.75(8) ?
N3 Mo1 S3 . . 165.24(8) ?
N3 Mo1 N1 . . 82.28(10) ?
N5 Mo1 Fe1 . . 137.10(8) ?
N5 Mo1 Fe2 . . 139.65(8) ?
N5 Mo1 Fe3 . . 96.27(8) ?
N5 Mo1 S1 . . 166.08(8) ?
N5 Mo1 S2 . . 87.96(8) ?
N5 Mo1 S3 . . 85.61(8) ?
N5 Mo1 N1 . . 81.49(11) ?
N5 Mo1 N3 . . 82.30(11) ?
Fe2 Fe1 Mo1 . . 61.306(18) ?
Fe2 Fe1 Fe3 . . 59.44(2) ?
Fe3 Fe1 Mo1 . . 60.896(18) ?
S1 Fe1 Mo1 . . 56.79(3) ?
S1 Fe1 Fe2 . . 54.72(3) ?
S1 Fe1 Fe3 . . 103.75(3) ?
S1 Fe1 Cl1 . . 108.72(4) ?
S1 Fe1 P1 . . 116.23(4) ?
S3 Fe1 Mo1 . . 57.07(3) ?
S3 Fe1 Fe2 . . 104.38(3) ?
S3 Fe1 Fe3 . . 54.77(3) ?
S3 Fe1 S1 . . 111.63(4) ?
S3 Fe1 Cl1 . . 107.21(4) ?
S3 Fe1 P1 . . 120.45(4) ?
Cl1 Fe1 Mo1 . . 109.51(3) ?
Cl1 Fe1 Fe2 . . 59.13(3) ?
Cl1 Fe1 Fe3 . . 58.39(3) ?
P1 Fe1 Mo1 . . 161.31(4) ?
P1 Fe1 Fe2 . . 131.57(4) ?
P1 Fe1 Fe3 . . 135.27(4) ?
P1 Fe1 Cl1 . . 89.07(4) ?
Fe1 Fe2 Mo1 . . 61.506(18) ?
Fe3 Fe2 Mo1 . . 61.341(18) ?
Fe3 Fe2 Fe1 . . 60.64(2) ?
S1 Fe2 Mo1 . . 56.97(3) ?
S1 Fe2 Fe1 . . 55.09(3) ?
S1 Fe2 Fe3 . . 105.06(3) ?
S1 Fe2 S2 . . 111.22(4) ?
S1 Fe2 Cl1 . . 108.03(4) ?
S1 Fe2 P2 . . 112.80(4) ?
S2 Fe2 Mo1 . . 56.87(3) ?
S2 Fe2 Fe1 . . 105.06(3) ?
S2 Fe2 Fe3 . . 54.93(3) ?
S2 Fe2 Cl1 . . 108.45(4) ?
S2 Fe2 P2 . . 123.40(4) ?
Cl1 Fe2 Mo1 . . 108.77(3) ?
Cl1 Fe2 Fe1 . . 58.00(3) ?
Cl1 Fe2 Fe3 . . 58.46(3) ?
P2 Fe2 Mo1 . . 160.64(4) ?
P2 Fe2 Fe1 . . 128.95(4) ?
P2 Fe2 Fe3 . . 136.81(4) ?
P2 Fe2 Cl1 . . 89.77(4) ?
Fe1 Fe3 Mo1 . . 61.375(17) ?
Fe2 Fe3 Mo1 . . 61.627(18) ?
Fe2 Fe3 Fe1 . . 59.91(2) ?
S2 Fe3 Mo1 . . 57.05(3) ?
S2 Fe3 Fe1 . . 104.67(3) ?
S2 Fe3 Fe2 . . 55.19(3) ?
S2 Fe3 S3 . . 112.02(4) ?
S2 Fe3 Cl1 . . 109.34(4) ?
S2 Fe3 P3 . . 110.68(4) ?
S3 Fe3 Mo1 . . 57.14(3) ?
S3 Fe3 Fe1 . . 54.24(3) ?
S3 Fe3 Fe2 . . 104.33(3) ?
S3 Fe3 Cl1 . . 106.35(4) ?
S3 Fe3 P3 . . 126.11(4) ?
Cl1 Fe3 Mo1 . . 109.56(3) ?
Cl1 Fe3 Fe1 . . 57.97(3) ?
Cl1 Fe3 Fe2 . . 59.16(3) ?
P3 Fe3 Mo1 . . 160.31(4) ?
P3 Fe3 Fe1 . . 137.93(4) ?
P3 Fe3 Fe2 . . 126.80(4) ?
P3 Fe3 Cl1 . . 88.64(4) ?
Fe1 S1 Mo1 . . 71.13(3) ?
Fe2 S1 Mo1 . . 71.15(3) ?
Fe2 S1 Fe1 . . 70.19(3) ?
Fe2 S2 Mo1 . . 71.07(3) ?
Fe3 S2 Mo1 . . 70.97(3) ?
Fe3 S2 Fe2 . . 69.88(3) ?
Fe1 S3 Mo1 . . 71.36(3) ?
Fe1 S3 Fe3 . . 70.99(3) ?
Fe3 S3 Mo1 . . 70.74(3) ?
Fe1 Cl1 Fe2 . . 62.87(3) ?
Fe1 Cl1 Fe3 . . 63.64(3) y
Fe3 Cl1 Fe2 . . 62.37(3) y
C7 P3 Fe3 . . 111.14(15) ?
C7 P3 C9 . . 104.3(2) ?
C7 P3 C8 . . 105.2(2) ?
C9 P3 Fe3 . . 121.07(14) ?
C8 P3 Fe3 . . 110.52(16) ?
C8 P3 C9 . . 103.2(2) ?
C5 P2 Fe2 . . 117.72(15) ?
C6 P2 Fe2 . . 114.20(17) ?
C6 P2 C5 . . 104.8(3) ?
C4 P2 Fe2 . . 112.24(16) ?
C4 P2 C5 . . 102.6(2) ?
C4 P2 C6 . . 103.7(2) ?
C2 P1 Fe1 . . 109.05(14) ?
C2 P1 C1 . . 103.3(2) ?
C2 P1 C3 . . 104.0(2) ?
C1 P1 Fe1 . . 119.57(16) ?
C3 P1 Fe1 . . 115.89(18) ?
C3 P1 C1 . . 103.3(2) ?
N2 N1 Mo1 . . 118.5(2) ?
C16 N1 Mo1 . . 135.4(2) ?
C16 N1 N2 . . 105.7(3) ?
N4 N3 Mo1 . . 118.7(2) ?
C21 N3 Mo1 . . 135.0(3) ?
C21 N3 N4 . . 105.6(3) ?
N1 N2 B1 . . 120.6(3) ?
C18 N2 N1 . . 110.3(3) ?
C18 N2 B1 . . 128.6(3) ?
N6 N5 Mo1 . . 118.5(2) ?
C11 N5 Mo1 . . 135.1(3) ?
C11 N5 N6 . . 106.0(3) ?
N3 N4 B1 . . 120.6(3) ?
C23 N4 N3 . . 110.7(3) ?
C23 N4 B1 . . 128.7(3) ?
N5 N6 B1 . . 121.2(3) ?
C13 N6 N5 . . 109.8(3) ?
C13 N6 B1 . . 128.8(3) ?
N2 C18 C17 . . 106.9(3) ?
N2 C18 C19 . . 122.9(4) ?
C17 C18 C19 . . 130.1(4) ?
N1 C16 C17 . . 110.0(3) ?
N1 C16 C15 . . 124.5(3) ?
C17 C16 C15 . . 125.5(3) ?
C18 C17 C16 . . 107.0(3) ?
C18 C17 H17 . . 126.5 ?
C16 C17 H17 . . 126.5 ?
C16 C15 H15A . . 109.5 ?
C16 C15 H15B . . 109.5 ?
C16 C15 H15C . . 109.5 ?
H15A C15 H15B . . 109.5 ?
H15A C15 H15C . . 109.5 ?
H15B C15 H15C . . 109.5 ?
N2 B1 N4 . . 109.2(3) ?
N2 B1 N6 . . 109.8(3) ?
N2 B1 H1 . . 110.6(19) ?
N4 B1 H1 . . 106.0(19) ?
N6 B1 N4 . . 109.3(3) ?
N6 B1 H1 . . 112.0(19) ?
H10A C10 H10B . . 109.5 ?
H10A C10 H10C . . 109.5 ?
H10B C10 H10C . . 109.5 ?
C11 C10 H10A . . 109.5 ?
C11 C10 H10B . . 109.5 ?
C11 C10 H10C . . 109.5 ?
C35 C36 C31 . . 115.3(4) ?
C35 C36 B2 . . 120.8(4) ?
C31 C36 B2 . . 123.4(4) ?
C25 C26 C27 . . 114.4(4) ?
C25 C26 B2 . . 124.6(4) ?
C27 C26 B2 . . 120.8(3) ?
C36 C35 H35 . . 118.7 ?
C36 C35 C34 . . 122.6(5) ?
C34 C35 H35 . . 118.7 ?
N3 C21 C20 . . 123.4(3) ?
N3 C21 C22 . . 109.8(4) ?
C22 C21 C20 . . 126.7(3) ?
C42 C37 B2 . . 121.8(3) ?
C38 C37 C42 . . 114.0(4) ?
C38 C37 B2 . . 123.7(4) ?
C30 C29 H29 . . 120.4 ?
C28 C29 H29 . . 120.4 ?
C28 C29 C30 . . 119.3(4) ?
C21 C20 H20A . . 109.5 ?
C21 C20 H20B . . 109.5 ?
C21 C20 H20C . . 109.5 ?
H20A C20 H20B . . 109.5 ?
H20A C20 H20C . . 109.5 ?
H20B C20 H20C . . 109.5 ?
C29 C30 H30 . . 119.9 ?
C29 C30 C25 . . 120.2(4) ?
C25 C30 H30 . . 119.9 ?
C26 C25 H25 . . 118.5 ?
C30 C25 C26 . . 123.0(4) ?
C30 C25 H25 . . 118.5 ?
C43 C44 H44 . . 119.1 ?
C43 C44 C45 . . 121.9(5) ?
C45 C44 H44 . . 119.1 ?
N6 C13 C12 . . 107.9(3) ?
N6 C13 C14 . . 122.7(4) ?
C12 C13 C14 . . 129.4(4) ?
C13 C12 H12 . . 126.9 ?
C13 C12 C11 . . 106.3(3) ?
C11 C12 H12 . . 126.9 ?
C18 C19 H19A . . 109.5 ?
C18 C19 H19B . . 109.5 ?
C18 C19 H19C . . 109.5 ?
H19A C19 H19B . . 109.5 ?
H19A C19 H19C . . 109.5 ?
H19B C19 H19C . . 109.5 ?
C44 C43 B2 . . 123.1(4) ?
C48 C43 C44 . . 115.5(4) ?
C48 C43 B2 . . 121.0(4) ?
N5 C11 C10 . . 124.5(3) ?
N5 C11 C12 . . 110.1(4) ?
C12 C11 C10 . . 125.5(4) ?
C35 C34 H34 . . 119.9 ?
C33 C34 C35 . . 120.2(5) ?
C33 C34 H34 . . 119.9 ?
P3 C7 H7A . . 109.5 ?
P3 C7 H7B . . 109.5 ?
P3 C7 H7C . . 109.5 ?
H7A C7 H7B . . 109.5 ?
H7A C7 H7C . . 109.5 ?
H7B C7 H7C . . 109.5 ?
C37 C42 H42 . . 118.3 ?
C41 C42 C37 . . 123.5(4) ?
C41 C42 H42 . . 118.3 ?
C43 C48 H48 . . 118.6 ?
C43 C48 C47 . . 122.8(4) ?
C47 C48 H48 . . 118.6 ?
C21 C22 H22 . . 126.1 ?
C21 C22 C23 . . 107.7(3) ?
C23 C22 H22 . . 126.1 ?
C37 C38 H38 . . 118.6 ?
C39 C38 C37 . . 122.8(4) ?
C39 C38 H38 . . 118.6 ?
N4 C23 C22 . . 106.3(3) ?
N4 C23 C24 . . 123.7(4) ?
C22 C23 C24 . . 130.0(4) ?
P2 C5 H5A . . 109.5 ?
P2 C5 H5B . . 109.5 ?
P2 C5 H5C . . 109.5 ?
H5A C5 H5B . . 109.5 ?
H5A C5 H5C . . 109.5 ?
H5B C5 H5C . . 109.5 ?
C45 C46 H46 . . 120.5 ?
C47 C46 H46 . . 120.5 ?
C47 C46 C45 . . 119.0(4) ?
C44 C45 H45 . . 119.8 ?
C46 C45 C44 . . 120.5(5) ?
C46 C45 H45 . . 119.8 ?
C36 C31 H31 . . 118.6 ?
C32 C31 C36 . . 122.8(5) ?
C32 C31 H31 . . 118.6 ?
P3 C9 H9A . . 109.5 ?
P3 C9 H9B . . 109.5 ?
P3 C9 H9C . . 109.5 ?
H9A C9 H9B . . 109.5 ?
H9A C9 H9C . . 109.5 ?
H9B C9 H9C . . 109.5 ?
C26 C27 H27 . . 118.6 ?
C28 C27 C26 . . 122.8(4) ?
C28 C27 H27 . . 118.6 ?
C29 C28 C27 . . 120.2(4) ?
C29 C28 H28 . . 119.9 ?
C27 C28 H28 . . 119.9 ?
C42 C41 H41 . . 119.8 ?
C42 C41 C40 . . 120.5(5) ?
C40 C41 H41 . . 119.8 ?
P1 C2 H2A . . 109.5 ?
P1 C2 H2B . . 109.5 ?
P1 C2 H2C . . 109.5 ?
H2A C2 H2B . . 109.5 ?
H2A C2 H2C . . 109.5 ?
H2B C2 H2C . . 109.5 ?
C41 C40 H40 . . 120.7 ?
C39 C40 C41 . . 118.6(5) ?
C39 C40 H40 . . 120.7 ?
C48 C47 H47 . . 119.8 ?
C46 C47 C48 . . 120.4(5) ?
C46 C47 H47 . . 119.8 ?
P1 C1 H1A . . 109.5 ?
P1 C1 H1B . . 109.5 ?
P1 C1 H1C . . 109.5 ?
H1A C1 H1B . . 109.5 ?
H1A C1 H1C . . 109.5 ?
H1B C1 H1C . . 109.5 ?
C26 B2 C36 . . 113.6(3) ?
C26 B2 C37 . . 105.0(3) ?
C26 B2 C43 . . 110.7(3) ?
C37 B2 C36 . . 111.7(3) ?
C37 B2 C43 . . 113.4(3) ?
C43 B2 C36 . . 102.7(3) ?
P2 C6 H6A . . 109.5 ?
P2 C6 H6B . . 109.5 ?
P2 C6 H6C . . 109.5 ?
H6A C6 H6B . . 109.5 ?
H6A C6 H6C . . 109.5 ?
H6B C6 H6C . . 109.5 ?
C34 C33 H33 . . 120.7 ?
C34 C33 C32 . . 118.6(4) ?
C32 C33 H33 . . 120.7 ?
P3 C8 H8A . . 109.5 ?
P3 C8 H8B . . 109.5 ?
P3 C8 H8C . . 109.5 ?
H8A C8 H8B . . 109.5 ?
H8A C8 H8C . . 109.5 ?
H8B C8 H8C . . 109.5 ?
C31 C32 H32 . . 119.8 ?
C33 C32 C31 . . 120.5(5) ?
C33 C32 H32 . . 119.8 ?
P2 C4 H4A . . 109.5 ?
P2 C4 H4B . . 109.5 ?
P2 C4 H4C . . 109.5 ?
H4A C4 H4B . . 109.5 ?
H4A C4 H4C . . 109.5 ?
H4B C4 H4C . . 109.5 ?
C38 C39 H39 . . 119.7 ?
C40 C39 C38 . . 120.5(4) ?
C40 C39 H39 . . 119.7 ?
C13 C14 H14A . . 109.5 ?
C13 C14 H14B . . 109.5 ?
C13 C14 H14C . . 109.5 ?
H14A C14 H14B . . 109.5 ?
H14A C14 H14C . . 109.5 ?
H14B C14 H14C . . 109.5 ?
C23 C24 H24A . . 109.5 ?
C23 C24 H24B . . 109.5 ?
C23 C24 H24C . . 109.5 ?
H24A C24 H24B . . 109.5 ?
H24A C24 H24C . . 109.5 ?
H24B C24 H24C . . 109.5 ?
P1 C3 H3A . . 109.5 ?
P1 C3 H3B . . 109.5 ?
P1 C3 H3C . . 109.5 ?
H3A C3 H3B . . 109.5 ?
H3A C3 H3C . . 109.5 ?
H3B C3 H3C . . 109.5 ?

loop_
_geom_bond_atom_site_label_1
_geom_bond_atom_site_label_2
_geom_bond_site_symmetry_2
_geom_bond_distance
_geom_bond_publ_flag
Mo1 Fe1 . 2.7080(6) y
Mo1 Fe2 . 2.7028(6) y
Mo1 Fe3 . 2.6955(6) y
Mo1 S1 . 2.3944(9) y
Mo1 S2 . 2.3928(9) y
Mo1 S3 . 2.3986(9) y
Mo1 N1 . 2.272(3) y
Mo1 N3 . 2.269(3) y
Mo1 N5 . 2.265(3) y
Fe1 Fe2 . 2.5896(8) y
Fe1 Fe3 . 2.6085(7) y
Fe1 S1 . 2.2573(10) y
Fe1 S3 . 2.2387(11) y
Fe1 Cl1 . 2.4678(11) y
Fe1 P1 . 2.4006(11) y
Fe2 Fe3 . 2.5772(8) y
Fe2 S1 . 2.2470(10) y
Fe2 S2 . 2.2536(10) y
Fe2 Cl1 . 2.4976(11) y
Fe2 P2 . 2.4019(12) y
Fe3 S2 . 2.2464(11) y
Fe3 S3 . 2.2538(11) y
Fe3 Cl1 . 2.4792(11) y
Fe3 P3 . 2.3930(10) y
P3 C7 . 1.806(4) ?
P3 C9 . 1.815(4) ?
P3 C8 . 1.810(5) ?
P2 C5 . 1.814(5) ?
P2 C6 . 1.812(5) ?
P2 C4 . 1.811(4) ?
P1 C2 . 1.808(4) ?
P1 C1 . 1.821(4) ?
P1 C3 . 1.813(5) ?
N1 N2 . 1.381(4) ?
N1 C16 . 1.348(4) ?
N3 N4 . 1.378(4) ?
N3 C21 . 1.347(5) ?
N2 C18 . 1.354(4) ?
N2 B1 . 1.520(5) ?
N5 N6 . 1.377(4) ?
N5 C11 . 1.346(5) ?
N4 B1 . 1.537(5) ?
N4 C23 . 1.352(5) ?
N6 B1 . 1.523(5) ?
N6 C13 . 1.349(5) ?
C18 C17 . 1.376(5) ?
C18 C19 . 1.490(5) ?
C16 C17 . 1.381(5) ?
C16 C15 . 1.490(5) ?
C17 H17 . 0.9500 ?
C15 H15A . 0.9800 ?
C15 H15B . 0.9800 ?
C15 H15C . 0.9800 ?
B1 H1 . 1.128(18) ?
C10 H10A . 0.9800 ?
C10 H10B . 0.9800 ?
C10 H10C . 0.9800 ?
C10 C11 . 1.498(5) ?
C36 C35 . 1.389(6) ?
C36 C31 . 1.396(6) ?
C36 B2 . 1.648(6) ?
C26 C25 . 1.397(6) ?
C26 C27 . 1.402(5) ?
C26 B2 . 1.633(6) ?
C35 H35 . 0.9500 ?
C35 C34 . 1.401(6) ?
C21 C20 . 1.492(5) ?
C21 C22 . 1.371(5) ?
C37 C42 . 1.410(6) ?
C37 C38 . 1.399(6) ?
C37 B2 . 1.641(6) ?
C29 H29 . 0.9500 ?
C29 C30 . 1.369(6) ?
C29 C28 . 1.365(6) ?
C20 H20A . 0.9800 ?
C20 H20B . 0.9800 ?
C20 H20C . 0.9800 ?
C30 H30 . 0.9500 ?
C30 C25 . 1.381(6) ?
C25 H25 . 0.9500 ?
C44 H44 . 0.9500 ?
C44 C43 . 1.400(6) ?
C44 C45 . 1.402(6) ?
C13 C12 . 1.372(6) ?
C13 C14 . 1.504(5) ?
C12 H12 . 0.9500 ?
C12 C11 . 1.383(5) ?
C19 H19A . 0.9800 ?
C19 H19B . 0.9800 ?
C19 H19C . 0.9800 ?
C43 C48 . 1.391(6) ?
C43 B2 . 1.644(5) ?
C34 H34 . 0.9500 ?
C34 C33 . 1.378(7) ?
C7 H7A . 0.9800 ?
C7 H7B . 0.9800 ?
C7 H7C . 0.9800 ?
C42 H42 . 0.9500 ?
C42 C41 . 1.372(6) ?
C48 H48 . 0.9500 ?
C48 C47 . 1.394(6) ?
C22 H22 . 0.9500 ?
C22 C23 . 1.374(6) ?
C38 H38 . 0.9500 ?
C38 C39 . 1.395(6) ?
C23 C24 . 1.483(5) ?
C5 H5A . 0.9800 ?
C5 H5B . 0.9800 ?
C5 H5C . 0.9800 ?
C46 H46 . 0.9500 ?
C46 C45 . 1.377(7) ?
C46 C47 . 1.367(7) ?
C45 H45 . 0.9500 ?
C31 H31 . 0.9500 ?
C31 C32 . 1.390(6) ?
C9 H9A . 0.9800 ?
C9 H9B . 0.9800 ?
C9 H9C . 0.9800 ?
C27 H27 . 0.9500 ?
C27 C28 . 1.386(6) ?
C28 H28 . 0.9500 ?
C41 H41 . 0.9500 ?
C41 C40 . 1.378(7) ?
C2 H2A . 0.9800 ?
C2 H2B . 0.9800 ?
C2 H2C . 0.9800 ?
C40 H40 . 0.9500 ?
C40 C39 . 1.372(7) ?
C47 H47 . 0.9500 ?
C1 H1A . 0.9800 ?
C1 H1B . 0.9800 ?
C1 H1C . 0.9800 ?
C6 H6A . 0.9800 ?
C6 H6B . 0.9800 ?
C6 H6C . 0.9800 ?
C33 H33 . 0.9500 ?
C33 C32 . 1.378(7) ?
C8 H8A . 0.9800 ?
C8 H8B . 0.9800 ?
C8 H8C . 0.9800 ?
C32 H32 . 0.9500 ?
C4 H4A . 0.9800 ?
C4 H4B . 0.9800 ?
C4 H4C . 0.9800 ?
C39 H39 . 0.9500 ?
C14 H14A . 0.9800 ?
C14 H14B . 0.9800 ?
C14 H14C . 0.9800 ?
C24 H24A . 0.9800 ?
C24 H24B . 0.9800 ?
C24 H24C . 0.9800 ?
C3 H3A . 0.9800 ?
C3 H3B . 0.9800 ?
C3 H3C . 0.9800 ?

loop_
_geom_torsion_atom_site_label_1
_geom_torsion_atom_site_label_2
_geom_torsion_atom_site_label_3
_geom_torsion_atom_site_label_4
_geom_torsion_site_symmetry_1
_geom_torsion_site_symmetry_2
_geom_torsion_site_symmetry_3
_geom_torsion_site_symmetry_4
_geom_torsion
_geom_torsion_publ_flag
Mo1 N1 N2 C18 . . . . -173.7(2) ?
Mo1 N1 N2 B1 . . . . 13.9(4) ?
Mo1 N1 C16 C17 . . . . 172.4(3) ?
Mo1 N1 C16 C15 . . . . -9.3(5) ?
Mo1 N3 N4 B1 . . . . 11.7(4) ?
Mo1 N3 N4 C23 . . . . -170.9(2) ?
Mo1 N3 C21 C20 . . . . -14.1(6) ?
Mo1 N3 C21 C22 . . . . 168.6(3) ?
Mo1 N5 N6 B1 . . . . 10.9(4) ?
Mo1 N5 N6 C13 . . . . -172.7(2) ?
Mo1 N5 C11 C10 . . . . -10.3(6) ?
Mo1 N5 C11 C12 . . . . 170.4(3) ?
N1 N2 C18 C17 . . . . -0.5(4) ?
N1 N2 C18 C19 . . . . 177.7(4) ?
N1 N2 B1 N4 . . . . -69.0(4) ?
N1 N2 B1 N6 . . . . 50.8(4) ?
N1 C16 C17 C18 . . . . -0.2(4) ?
N3 N4 B1 N2 . . . . 53.0(4) ?
N3 N4 B1 N6 . . . . -67.2(4) ?
N3 N4 C23 C22 . . . . 0.0(4) ?
N3 N4 C23 C24 . . . . -178.8(4) ?
N3 C21 C22 C23 . . . . 0.6(4) ?
N2 N1 C16 C17 . . . . -0.1(4) ?
N2 N1 C16 C15 . . . . 178.2(3) ?
N2 C18 C17 C16 . . . . 0.4(4) ?
N5 N6 B1 N2 . . . . -66.6(4) ?
N5 N6 B1 N4 . . . . 53.1(4) ?
N5 N6 C13 C12 . . . . 0.3(4) ?
N5 N6 C13 C14 . . . . 178.8(4) ?
N4 N3 C21 C20 . . . . 176.7(3) ?
N4 N3 C21 C22 . . . . -0.6(4) ?
N6 N5 C11 C10 . . . . 178.2(3) ?
N6 N5 C11 C12 . . . . -1.1(4) ?
N6 C13 C12 C11 . . . . -1.0(5) ?
C18 N2 B1 N4 . . . . 120.1(4) ?
C18 N2 B1 N6 . . . . -120.1(4) ?
C16 N1 N2 C18 . . . . 0.3(4) ?
C16 N1 N2 B1 . . . . -172.1(3) ?
C15 C16 C17 C18 . . . . -178.4(4) ?
B1 N2 C18 C17 . . . . 171.2(4) ?
B1 N2 C18 C19 . . . . -10.6(6) ?
B1 N4 C23 C22 . . . . 177.1(4) ?
B1 N4 C23 C24 . . . . -1.7(6) ?
B1 N6 C13 C12 . . . . 176.4(4) ?
B1 N6 C13 C14 . . . . -5.1(6) ?
C36 C35 C34 C33 . . . . -0.2(7) ?
C36 C31 C32 C33 . . . . -0.6(7) ?
C26 C27 C28 C29 . . . . 0.3(7) ?
C35 C36 C31 C32 . . . . 1.1(6) ?
C35 C36 B2 C26 . . . . -158.6(3) ?
C35 C36 B2 C37 . . . . -40.1(5) ?
C35 C36 B2 C43 . . . . 81.7(4) ?
C35 C34 C33 C32 . . . . 0.8(7) ?
C21 N3 N4 B1 . . . . -177.0(3) ?
C21 N3 N4 C23 . . . . 0.4(4) ?
C21 C22 C23 N4 . . . . -0.4(4) ?
C21 C22 C23 C24 . . . . 178.3(4) ?
C37 C42 C41 C40 . . . . -0.7(7) ?
C37 C38 C39 C40 . . . . 1.9(7) ?
C29 C30 C25 C26 . . . . -0.4(7) ?
C20 C21 C22 C23 . . . . -176.6(4) ?
C30 C29 C28 C27 . . . . 0.8(7) ?
C25 C26 C27 C28 . . . . -1.4(6) ?
C25 C26 B2 C36 . . . . 31.9(5) ?
C25 C26 B2 C37 . . . . -90.5(4) ?
C25 C26 B2 C43 . . . . 146.8(4) ?
C44 C43 C48 C47 . . . . 0.3(6) ?
C44 C43 B2 C36 . . . . -90.8(4) ?
C44 C43 B2 C26 . . . . 147.6(4) ?
C44 C43 B2 C37 . . . . 29.9(5) ?
C13 N6 B1 N2 . . . . 117.6(4) ?
C13 N6 B1 N4 . . . . -122.7(4) ?
C13 C12 C11 N5 . . . . 1.3(5) ?
C13 C12 C11 C10 . . . . -178.0(4) ?
C19 C18 C17 C16 . . . . -177.6(4) ?
C43 C44 C45 C46 . . . . 0.2(7) ?
C43 C48 C47 C46 . . . . -0.1(7) ?
C11 N5 N6 B1 . . . . -176.0(3) ?
C11 N5 N6 C13 . . . . 0.5(4) ?
C34 C33 C32 C31 . . . . -0.5(7) ?
C42 C37 C38 C39 . . . . -2.9(6) ?
C42 C37 B2 C36 . . . . 159.1(4) ?
C42 C37 B2 C26 . . . . -77.3(4) ?
C42 C37 B2 C43 . . . . 43.7(5) ?
C42 C41 C40 C39 . . . . -0.5(7) ?
C48 C43 B2 C36 . . . . 81.0(5) ?
C48 C43 B2 C26 . . . . -40.7(5) ?
C48 C43 B2 C37 . . . . -158.3(4) ?
C38 C37 C42 C41 . . . . 2.3(6) ?
C38 C37 B2 C36 . . . . -29.7(5) ?
C38 C37 B2 C26 . . . . 93.9(4) ?
C38 C37 B2 C43 . . . . -145.1(4) ?
C23 N4 B1 N2 . . . . -123.9(4) ?
C23 N4 B1 N6 . . . . 115.9(4) ?
C45 C44 C43 C48 . . . . -0.4(6) ?
C45 C44 C43 B2 . . . . 171.8(4) ?
C45 C46 C47 C48 . . . . -0.1(7) ?
C31 C36 C35 C34 . . . . -0.7(6) ?
C31 C36 B2 C26 . . . . 29.6(5) ?
C31 C36 B2 C37 . . . . 148.2(4) ?
C31 C36 B2 C43 . . . . -90.0(4) ?
C27 C26 C25 C30 . . . . 1.4(6) ?
C27 C26 B2 C36 . . . . -154.8(3) ?
C27 C26 B2 C37 . . . . 82.8(4) ?
C27 C26 B2 C43 . . . . -39.9(5) ?
C28 C29 C30 C25 . . . . -0.8(7) ?
C41 C40 C39 C38 . . . . -0.1(7) ?
C47 C46 C45 C44 . . . . 0.0(7) ?
B2 C36 C35 C34 . . . . -173.1(4) ?
B2 C36 C31 C32 . . . . 173.3(4) ?
B2 C26 C25 C30 . . . . 175.1(4) ?
B2 C26 C27 C28 . . . . -175.3(4) ?
B2 C37 C42 C41 . . . . 174.3(4) ?
B2 C37 C38 C39 . . . . -174.7(4) ?
B2 C43 C48 C47 . . . . -172.0(4) ?
C14 C13 C12 C11 . . . . -179.4(4) ?
